data_4514644
loop_
_publ_author_name
'Sandl, Sebastian'
'Maier, Thomas M.'
'van Leest, Nicolaas P.'
'Kr\"oncke, Susanne'
'Chakraborty, Uttam'
'Demeshko, Serhiy'
'Koszinowski, Konrad'
'de Bruin, Bas'
'Meyer, Franc'
'Bodensteiner, Michael'
'Herrmann, Carmen'
'Wolf, Robert'
'Jacobi von Wangelin, Axel'

_publ_section_title
;
 Cobalt-Catalyzed Hydrogenations via Olefin Cobaltate and Hydride
 Intermediates
;
_journal_issue 8
_journal_name_full 'ACS Catalysis'
_journal_page_first 7596
_journal_paper_doi 10.1021/acscatal.9b01584
_journal_volume 9
_journal_year 2019
_chemical_absolute_configuration ad
_chemical_formula_moiety 'C48 H60 Co Li N2 O'
_chemical_formula_sum 'C48 H60 Co Li N2 O'
_chemical_formula_weight 746.85
_space_group_crystal_system orthorhombic
_space_group_IT_number 31
_space_group_name_Hall 'P 2ac -2'
_space_group_name_H-M_alt 'P m n 21'
_symmetry_space_group_name_Hall 'P 2ac -2'
_symmetry_space_group_name_H-M 'P m n 21'
_atom_sites_solution_hydrogens geom
_atom_sites_solution_primary dual
_audit_creation_date 2018-08-16
_audit_creation_method
;
Olex2 1.2-alpha
(compiled 2018.07.26 svn.r3523 for OlexSys, GUI svn.r5532)
;
_cell_angle_alpha 90
_cell_angle_beta 90
_cell_angle_gamma 90
_cell_formula_units_Z 2
_cell_length_a 17.4715(2)
_cell_length_b 10.54720(10)
_cell_length_c 10.97630(10)
_cell_measurement_reflns_used 9806
_cell_measurement_temperature 123.00(10)
_cell_measurement_theta_max 73.1010
_cell_measurement_theta_min 4.7310
_cell_volume 2022.66(4)
_computing_cell_refinement 'CrysAlisPro 1.171.39.37b (Rigaku OD, 2017)'
_computing_data_collection 'CrysAlisPro 1.171.39.37b (Rigaku OD, 2017)'
_computing_data_reduction 'CrysAlisPro 1.171.39.37b (Rigaku OD, 2017)'
_computing_molecular_graphics 'Olex2 (Dolomanov et al., 2009)'
_computing_publication_material 'Olex2 (Dolomanov et al., 2009)'
_computing_structure_refinement 'ShelXL (Sheldrick, 2015)'
_computing_structure_solution 'ShelXT (Sheldrick, 2015)'
_diffrn_ambient_environment N~2~
_diffrn_ambient_temperature 123.00(10)
_diffrn_detector 'CCD plate'
_diffrn_detector_area_resol_mean 4.2047
_diffrn_detector_type TitanS2
_diffrn_measured_fraction_theta_full 1.000
_diffrn_measured_fraction_theta_max 0.991
_diffrn_measurement_details
;
List of Runs (angles in degrees, time in seconds):

  # Type    Start    End  Width  t~exp~   \w     \q     \k     \f   Frames
--------------------------------------------------------------------------
  1  \w     17.00 113.00   1.00    2.00    --   44.10  77.00 120.00   96
  2  \w    119.00 151.00   1.00    8.00    --  104.50  61.00 150.00   32
  3  \w     73.00 167.00   1.00    8.00    --  104.50 125.00 -30.00   94
  4  \w    145.00 177.00   1.00    8.00    --  104.50 125.00 -90.00   32
  5  \w    101.00 157.00   1.00    8.00    --  104.50  69.00-102.00   56
  6  \w     96.00 146.00   1.00    8.00    --  104.50  45.00-120.00   50
  7  \w     92.00 118.00   1.00    8.00    --  104.50 -30.00 -60.00   26
  8  \w     66.00 131.00   1.00    8.00    --  104.50 -77.00 -60.00   65
  9  \w     86.00 114.00   1.00    8.00    --  104.50-125.00 -30.00   28
 10  \w     46.00 129.00   1.00    8.00    --  104.50 -61.00-150.00   83
 11  \w     80.00 106.00   1.00    8.00    --  104.50 -94.00-180.00   26
 12  \w     38.00  81.00   1.00    8.00    --  104.50 -30.00 -60.00   43
 13  \w     38.00 126.00   1.00    8.00    --  104.50 -45.00  60.00   88
 14  \w     32.00 121.00   1.00    8.00    --  104.50-125.00 120.00   89
 15  \w     34.00  59.00   1.00    8.00    --  104.50-125.00 -30.00   25
 16  \w    -22.00  71.00   1.00    2.00    --   44.10 -77.00   0.00   93
 17  \w    -25.00  63.00   1.00    2.00    --   44.10 -57.00-150.00   88
 18  \w     73.00 121.00   1.00    8.00    --  104.50 125.00 -90.00   48
;
_diffrn_measurement_device 'four-circle diffractometer'
_diffrn_measurement_device_type 'GV50, TitanS2'
_diffrn_measurement_method '\w scans'
_diffrn_orient_matrix_type 'CrysAlisPro convention (1999,Acta A55,543-557)'
_diffrn_orient_matrix_UB_11 0.0674788000
_diffrn_orient_matrix_UB_12 0.0384996000
_diffrn_orient_matrix_UB_13 0.0823446000
_diffrn_orient_matrix_UB_21 0.0129637000
_diffrn_orient_matrix_UB_22 -0.1400841000
_diffrn_orient_matrix_UB_23 0.0339422000
_diffrn_orient_matrix_UB_31 0.0553037000
_diffrn_orient_matrix_UB_32 -0.0144789000
_diffrn_orient_matrix_UB_33 -0.1084945000
_diffrn_radiation_monochromator mirror
_diffrn_radiation_probe x-ray
_diffrn_radiation_type CuK\a
_diffrn_radiation_wavelength 1.54184
_diffrn_reflns_av_R_equivalents 0.0328
_diffrn_reflns_av_unetI/netI 0.0300
_diffrn_reflns_Laue_measured_fraction_full 1.000
_diffrn_reflns_Laue_measured_fraction_max 0.991
_diffrn_reflns_limit_h_max 21
_diffrn_reflns_limit_h_min -21
_diffrn_reflns_limit_k_max 12
_diffrn_reflns_limit_k_min -13
_diffrn_reflns_limit_l_max 12
_diffrn_reflns_limit_l_min -13
_diffrn_reflns_number 14345
_diffrn_reflns_point_group_measured_fraction_full 0.921
_diffrn_reflns_point_group_measured_fraction_max 0.905
_diffrn_reflns_theta_full 67.684
_diffrn_reflns_theta_max 73.654
_diffrn_reflns_theta_min 4.192
_diffrn_source 'gradient vaccum rotating-anode X-ray tube'
_diffrn_source_type 'GV1000 (Cu) X-ray Source'
_exptl_absorpt_coefficient_mu 3.600
_exptl_absorpt_correction_T_max 1.000
_exptl_absorpt_correction_T_min 0.514
_exptl_absorpt_correction_type gaussian
_exptl_absorpt_process_details
;
CrysAlisPro 1.171.39.37b (Rigaku Oxford Diffraction, 2017)
Numerical absorption correction based on gaussian integration over
            a multifaceted crystal model
Empirical absorption correction using spherical harmonics,
 implemented in SCALE3 ABSPACK scaling algorithm.
;
_exptl_crystal_colour black
_exptl_crystal_colour_primary black
_exptl_crystal_density_diffrn 1.226
_exptl_crystal_description plate
_exptl_crystal_F_000 800
_exptl_crystal_size_max 0.346
_exptl_crystal_size_mid 0.19
_exptl_crystal_size_min 0.093
_refine_diff_density_max 0.197
_refine_diff_density_min -0.414
_refine_diff_density_rms 0.040
_refine_ls_abs_structure_details
;
 Flack x determined using 1506 quotients [(I+)-(I-)]/[(I+)+(I-)]
 (Parsons, Flack and Wagner, Acta Cryst. B69 (2013) 249-259).
;
_refine_ls_abs_structure_Flack -0.021(3)
_refine_ls_extinction_method none
_refine_ls_goodness_of_fit_ref 1.057
_refine_ls_hydrogen_treatment constr
_refine_ls_matrix_type full
_refine_ls_number_parameters 286
_refine_ls_number_reflns 3823
_refine_ls_number_restraints 1
_refine_ls_restrained_S_all 1.057
_refine_ls_R_factor_all 0.0317
_refine_ls_R_factor_gt 0.0307
_refine_ls_shift/su_max 0.000
_refine_ls_shift/su_mean 0.000
_refine_ls_structure_factor_coef Fsqd
_refine_ls_weighting_details 'w=1/[\s^2^(Fo^2^)+(0.0554P)^2^+0.2600P] where P=(Fo^2^+2Fc^2^)/3'
_refine_ls_weighting_scheme calc
_refine_ls_wR_factor_gt 0.0791
_refine_ls_wR_factor_ref 0.0801
_reflns_Friedel_coverage 0.732
_reflns_Friedel_fraction_full 0.833
_reflns_Friedel_fraction_max 0.810
_reflns_number_gt 3744
_reflns_number_total 3823
_reflns_threshold_expression 'I > 2\s(I)'
_cod_data_source_file cs9b01584_si_002.cif
_cod_data_source_block op_neu
_cod_database_code 4514644
_shelx_shelxl_version_number 2018/3
_chemical_oxdiff_formula 'C98  H124  Co2  Li2  N4  O2  '
_shelx_space_group_comment
;
The symmetry employed for this shelxl refinement is uniquely defined
by the following loop, which should always be used as a source of
symmetry information in preference to the above space-group names.
They are only intended as comments.
;
_shelx_estimated_absorpt_t_max 0.731
_shelx_estimated_absorpt_t_min 0.369
_reflns_odcompleteness_completeness 99.95
_reflns_odcompleteness_iscentric 1
_reflns_odcompleteness_theta 66.97
_olex2_refinement_description
;
1. Fixed Uiso
 At 1.2 times of:
  All C(H) groups, All C(H,H) groups
 At 1.5 times of:
  All C(H,H,H) groups
2. Others
 Sof(C23A)=Sof(H23C)=Sof(H23D)=1-FVAR(1)
 Sof(C23)=Sof(H23A)=Sof(H23B)=FVAR(1)
 Sof(C20A)=Sof(H20C)=Sof(H20D)=1-FVAR(2)
 Sof(C20)=Sof(H20A)=Sof(H20B)=FVAR(2)
 Fixed Sof: C25(0.5) H25A(0.5) H25B(0.5) C27(0.5) H27A(0.5) H27B(0.5) C26(0.5)
 H26A(0.5) H26B(0.5) H24A(0.5) H24B(0.5)
3.a Ternary CH refined with riding coordinates:
 C14(H14), C21(H21), C22(H22), C17(H17)
3.b Secondary CH2 refined with riding coordinates:
 C23(H23A,H23B), C20(H20A,H20B), C23A(H23C,H23D), C20A(H20C,H20D), C25(H25A,
 H25B), C27(H27A,H27B), C26(H26A,H26B), C24(H24A,H24B)
3.c Aromatic/amide H refined with riding coordinates:
 C12(H12), C11(H11), C3(H3), C10(H10), C4(H4), C5(H5)
3.d Idealised Me refined as rotating group:
 C16(H16A,H16B,H16C), C19(H19A,H19B,H19C), C15(H15A,H15B,H15C), C18(H18A,H18B,
 H18C)
;
_olex2_diffrn_ambient_temperature_device 'CryoStream 700'
_olex2_submission_special_instructions 'No special instructions were received'
_oxdiff_exptl_absorpt_empirical_details
;
Empirical correction (ABSPACK) includes:
- Absorption correction using spherical harmonics
- Frame scaling
;
_oxdiff_exptl_absorpt_empirical_full_max 1.240
_oxdiff_exptl_absorpt_empirical_full_min 0.768

loop_
_space_group_symop_operation_xyz
'x, y, z'
'-x+1/2, -y, z+1/2'
'x+1/2, -y, z+1/2'
'-x, y, z'

loop_
_atom_site_label
_atom_site_type_symbol
_atom_site_fract_x
_atom_site_fract_y
_atom_site_fract_z
_atom_site_U_iso_or_equiv
_atom_site_adp_type
_atom_site_occupancy
_atom_site_site_symmetry_order
_atom_site_calc_flag
_atom_site_refinement_flags_posn
_atom_site_refinement_flags_adp
_atom_site_refinement_flags_occupancy
_atom_site_disorder_assembly
_atom_site_disorder_group
Co1 Co 0.500000 0.40887(4) 0.35039(5) 0.01360(13) Uani 1 2 d S T P C .
N1 N 0.57375(10) 0.34709(16) 0.46907(18) 0.0162(4) Uani 1 1 d . . . . .
C1 C 0.53976(12) 0.28524(19) 0.5662(2) 0.0163(4) Uani 1 1 d . . . . .
C12 C 0.78458(13) 0.3801(2) 0.5175(2) 0.0228(5) Uani 1 1 d . . . . .
H12 H 0.820152 0.438236 0.551670 0.027 Uiso 1 1 calc R . . . .
C2 C 0.56767(13) 0.22491(19) 0.6786(2) 0.0183(4) Uani 1 1 d . . . . .
C14 C 0.68301(12) 0.5417(2) 0.5611(2) 0.0223(5) Uani 1 1 d . . . . .
H14 H 0.627950 0.555206 0.539821 0.027 Uiso 1 1 calc R . . . .
C8 C 0.65465(12) 0.3255(2) 0.4617(2) 0.0167(4) Uani 1 1 d . . . . .
C16 C 0.72922(15) 0.6514(2) 0.5067(3) 0.0299(6) Uani 1 1 d . . . . .
H16A H 0.783084 0.642725 0.530198 0.045 Uiso 1 1 calc GR . . . .
H16B H 0.709195 0.732075 0.537476 0.045 Uiso 1 1 calc GR . . . .
H16C H 0.724948 0.649556 0.417722 0.045 Uiso 1 1 calc GR . . . .
C13 C 0.70743(13) 0.4137(2) 0.5097(2) 0.0187(4) Uani 1 1 d . . . . .
C7 C 0.500000 0.1895(3) 0.7433(3) 0.0189(6) Uani 1 2 d S T P . .
C11 C 0.81006(13) 0.2634(2) 0.4763(2) 0.0252(5) Uani 1 1 d . . . . .
H11 H 0.862371 0.240476 0.484920 0.030 Uiso 1 1 calc R . . . .
C3 C 0.63750(14) 0.1964(2) 0.7305(2) 0.0237(5) Uani 1 1 d . . . . .
H3 H 0.683857 0.217915 0.690310 0.028 Uiso 1 1 calc R . . . .
C6 C 0.500000 0.1274(3) 0.8549(3) 0.0225(6) Uani 1 2 d S T P . .
C10 C 0.75887(14) 0.1804(2) 0.4226(2) 0.0244(5) Uani 1 1 d . . . . .
H10 H 0.777077 0.102130 0.390930 0.029 Uiso 1 1 calc R . . . .
C21 C 0.42256(14) 0.4118(2) 0.2120(2) 0.0225(5) Uani 1 1 d . . . . .
H21 H 0.376053 0.357589 0.222451 0.027 Uiso 1 1 calc R . . A .
C22 C 0.42245(13) 0.5285(2) 0.2729(2) 0.0235(5) Uani 1 1 d . . . . .
H22 H 0.375914 0.549152 0.322112 0.028 Uiso 1 1 calc R . . B .
C17 C 0.62684(13) 0.1126(2) 0.3567(3) 0.0252(5) Uani 1 1 d . . . . .
H17 H 0.576079 0.154648 0.345109 0.030 Uiso 1 1 calc R . . . .
C19 C 0.65482(18) 0.0676(3) 0.2321(3) 0.0346(6) Uani 1 1 d . . . . .
H19A H 0.661966 0.140929 0.178504 0.052 Uiso 1 1 calc GR . . . .
H19B H 0.616837 0.010210 0.196386 0.052 Uiso 1 1 calc GR . . . .
H19C H 0.703598 0.022771 0.241552 0.052 Uiso 1 1 calc GR . . . .
C9 C 0.68107(13) 0.2090(2) 0.4138(2) 0.0201(4) Uani 1 1 d . . . . .
C4 C 0.63870(14) 0.1342(2) 0.8454(3) 0.0270(5) Uani 1 1 d . . . . .
H4 H 0.686827 0.116078 0.881738 0.032 Uiso 1 1 calc R . . . .
C5 C 0.57329(17) 0.0991(2) 0.9061(2) 0.0275(5) Uani 1 1 d . . . . .
H5 H 0.576730 0.056116 0.981999 0.033 Uiso 1 1 calc R . . . .
C15 C 0.69003(16) 0.5427(3) 0.7006(3) 0.0303(6) Uani 1 1 d . . . . .
H15A H 0.743239 0.525847 0.723759 0.046 Uiso 1 1 calc GR . . . .
H15B H 0.656820 0.476961 0.735089 0.046 Uiso 1 1 calc GR . . . .
H15C H 0.674515 0.625797 0.731908 0.046 Uiso 1 1 calc GR . . . .
C18 C 0.61501(18) -0.0021(2) 0.4407(3) 0.0352(6) Uani 1 1 d . . . . .
H18A H 0.581505 -0.063760 0.400564 0.053 Uiso 1 1 calc GR . . . .
H18B H 0.591388 0.025922 0.517113 0.053 Uiso 1 1 calc GR . . . .
H18C H 0.664581 -0.041587 0.458157 0.053 Uiso 1 1 calc GR . . . .
C23 C 0.4595(7) 0.6388(13) 0.2013(19) 0.020(3) Uani 0.47(4) 1 d . . . C 1
H23A H 0.441416 0.635164 0.115914 0.024 Uiso 0.47(4) 1 calc R . . C 1
H23B H 0.441414 0.719917 0.236517 0.024 Uiso 0.47(4) 1 calc R . . C 1
C20 C 0.4585(6) 0.413(2) 0.0861(9) 0.022(2) Uani 0.50(4) 1 d . . . D 1
H20A H 0.440425 0.337553 0.040712 0.026 Uiso 0.50(4) 1 calc R . . D 1
H20B H 0.440426 0.489026 0.041969 0.026 Uiso 0.50(4) 1 calc R . . D 1
Li1 Li 0.500000 0.4806(5) 0.5689(6) 0.0236(11) Uani 1 2 d S T P . .
C23A C 0.4586(6) 0.6566(10) 0.246(2) 0.024(2) Uani 0.53(4) 1 d . . . C 2
H23C H 0.440506 0.685935 0.165308 0.029 Uiso 0.53(4) 1 calc R . . C 2
H23D H 0.440506 0.718333 0.307486 0.029 Uiso 0.53(4) 1 calc R . . C 2
C20A C 0.4598(7) 0.363(2) 0.0935(11) 0.027(3) Uani 0.50(4) 1 d . . . D 2
H20C H 0.441849 0.275588 0.078344 0.032 Uiso 0.50(4) 1 calc R . . D 2
H20D H 0.441849 0.416459 0.025002 0.032 Uiso 0.50(4) 1 calc R . . D 2
O1 O 0.500000 0.6264(2) 0.6657(2) 0.0248(5) Uani 1 2 d S T P C .
C25 C 0.5107(11) 0.7853(5) 0.8152(5) 0.032(3) Uani 0.5 1 d . . . C -1
H25A H 0.488630 0.813502 0.893749 0.038 Uiso 0.5 1 calc R . . C -1
H25B H 0.565509 0.809125 0.812282 0.038 Uiso 0.5 1 calc R . . C -1
C27 C 0.4886(13) 0.7490(4) 0.6063(5) 0.033(4) Uani 0.5 1 d . . . C -1
H27A H 0.447215 0.743680 0.545012 0.039 Uiso 0.5 1 calc R . . C -1
H27B H 0.536211 0.776994 0.565374 0.039 Uiso 0.5 1 calc R . . C -1
C26 C 0.4670(4) 0.8402(5) 0.7080(5) 0.0320(11) Uani 0.5 1 d . . . C -1
H26A H 0.483853 0.927712 0.689491 0.038 Uiso 0.5 1 calc R . . C -1
H26B H 0.411153 0.839877 0.723073 0.038 Uiso 0.5 1 calc R . . C -1
C24 C 0.500000 0.6436(3) 0.7966(3) 0.0245(7) Uani 1 2 d S T P . .
H24A H 0.542381 0.595460 0.834673 0.029 Uiso 0.5 1 calc R . . C .
H24B H 0.450956 0.614783 0.832341 0.029 Uiso 0.5 1 calc R . . . .

loop_
_atom_site_aniso_label
_atom_site_aniso_U_11
_atom_site_aniso_U_22
_atom_site_aniso_U_33
_atom_site_aniso_U_23
_atom_site_aniso_U_13
_atom_site_aniso_U_12
Co1 0.0117(2) 0.0150(2) 0.0141(2) 0.00164(19) 0.000 0.000
N1 0.0163(8) 0.0165(8) 0.0159(9) 0.0024(7) -0.0005(7) -0.0004(6)
C1 0.0189(10) 0.0135(9) 0.0165(11) 0.0003(8) -0.0019(9) 0.0010(7)
C12 0.0161(10) 0.0293(11) 0.0229(12) 0.0003(9) -0.0034(9) -0.0018(9)
C2 0.0260(12) 0.0130(9) 0.0159(11) -0.0012(8) -0.0022(8) 0.0000(8)
C14 0.0176(10) 0.0222(11) 0.0271(13) -0.0043(9) -0.0031(9) -0.0008(8)
C8 0.0159(9) 0.0192(10) 0.0149(10) 0.0035(8) -0.0007(8) 0.0011(8)
C16 0.0265(11) 0.0233(11) 0.0398(16) -0.0011(11) -0.0020(11) -0.0043(9)
C13 0.0175(10) 0.0217(11) 0.0167(11) 0.0010(8) -0.0007(9) -0.0004(8)
C7 0.0265(16) 0.0126(12) 0.0175(16) -0.0011(11) 0.000 0.000
C11 0.0166(10) 0.0311(12) 0.0280(13) 0.0036(10) -0.0021(9) 0.0054(9)
C3 0.0275(12) 0.0185(10) 0.0250(13) 0.0009(9) -0.0065(9) 0.0007(9)
C6 0.0392(17) 0.0138(12) 0.0145(15) -0.0005(13) 0.000 0.000
C10 0.0227(11) 0.0217(10) 0.0286(13) 0.0010(9) 0.0002(9) 0.0065(9)
C21 0.0144(10) 0.0353(13) 0.0177(12) 0.0025(9) -0.0013(8) -0.0006(8)
C22 0.0159(10) 0.0257(11) 0.0290(13) 0.0096(9) -0.0013(9) 0.0027(8)
C17 0.0248(10) 0.0183(9) 0.0325(14) -0.0021(11) -0.0024(11) 0.0014(8)
C19 0.0465(16) 0.0280(12) 0.0294(15) -0.0046(11) -0.0077(12) 0.0008(11)
C9 0.0198(10) 0.0196(10) 0.0209(12) 0.0025(8) -0.0007(9) 0.0012(8)
C4 0.0366(12) 0.0186(9) 0.0259(12) 0.0007(11) -0.0131(12) 0.0020(8)
C5 0.0480(16) 0.0169(10) 0.0175(12) 0.0012(8) -0.0086(11) 0.0007(9)
C15 0.0297(12) 0.0337(13) 0.0276(14) -0.0100(10) -0.0008(10) -0.0004(10)
C18 0.0466(15) 0.0214(11) 0.0376(16) -0.0021(11) 0.0047(12) -0.0063(11)
C23 0.025(3) 0.019(4) 0.017(6) 0.008(4) 0.000(4) 0.003(2)
C20 0.022(3) 0.030(6) 0.014(3) -0.004(4) -0.004(2) -0.001(4)
Li1 0.029(3) 0.019(3) 0.024(3) -0.001(2) 0.000 0.000
C23A 0.030(3) 0.021(3) 0.022(6) 0.005(3) 0.001(4) 0.006(2)
C20A 0.028(3) 0.032(6) 0.020(3) -0.009(4) 0.001(2) -0.009(4)
O1 0.0347(13) 0.0177(10) 0.0220(13) -0.0020(9) 0.000 0.000
C25 0.038(11) 0.029(2) 0.028(2) -0.0067(15) -0.005(3) 0.001(2)
C27 0.056(13) 0.0176(17) 0.024(2) 0.0015(15) 0.002(3) -0.006(3)
C26 0.043(3) 0.021(2) 0.032(3) -0.006(2) -0.006(2) 0.006(2)
C24 0.0273(16) 0.0272(17) 0.0189(16) -0.0013(13) 0.000 0.000

loop_
_atom_type_symbol
_atom_type_description
_atom_type_scat_dispersion_real
_atom_type_scat_dispersion_imag
_atom_type_scat_source
C C 0.0181 0.0091 'International Tables Vol C Tables 4.2.6.8 and 6.1.1.4'
H H 0.0000 0.0000 'International Tables Vol C Tables 4.2.6.8 and 6.1.1.4'
Co Co -2.3653 3.6143 'International Tables Vol C Tables 4.2.6.8 and 6.1.1.4'
Li Li 0.0008 0.0003 'International Tables Vol C Tables 4.2.6.8 and 6.1.1.4'
N N 0.0311 0.0180 'International Tables Vol C Tables 4.2.6.8 and 6.1.1.4'
O O 0.0492 0.0322 'International Tables Vol C Tables 4.2.6.8 and 6.1.1.4'

loop_
_exptl_crystal_face_index_h
_exptl_crystal_face_index_k
_exptl_crystal_face_index_l
_exptl_crystal_face_perp_dist
-11 0 -1 0.0882
-7 5 -1 0.0853
-2 5 -4 0.0914
0 -7 1 0.0141
-1 7 0 0.0583
11 0 1 0.1015
7 -1 -6 0.1253
-7 0 -6 0.1033
7 0 5 0.0877
-7 1 5 0.1991

loop_
_geom_angle_atom_site_label_1
_geom_angle_atom_site_label_2
_geom_angle_atom_site_label_3
_geom_angle
_geom_angle_site_symmetry_1
_geom_angle_site_symmetry_3
N1 Co1 N1 82.99(11) . 4_655
N1 Co1 C21 93.71(9) 4_655 .
N1 Co1 C21 161.05(9) . .
N1 Co1 C21 161.05(9) 4_655 4_655
N1 Co1 C21 93.71(9) . 4_655
N1 Co1 C22 158.08(10) 4_655 4_655
N1 Co1 C22 92.66(9) 4_655 .
N1 Co1 C22 92.66(9) . 4_655
N1 Co1 C22 158.08(10) . .
N1 Co1 Li1 57.45(10) . .
N1 Co1 Li1 57.45(10) 4_655 .
C21 Co1 C21 83.35(14) 4_655 .
C21 Co1 C22 40.26(10) . .
C21 Co1 C22 40.26(10) 4_655 4_655
C21 Co1 C22 96.97(10) 4_655 .
C21 Co1 C22 96.97(10) . 4_655
C21 Co1 Li1 135.05(8) . .
C21 Co1 Li1 135.05(9) 4_655 .
C22 Co1 C22 83.38(13) . 4_655
C22 Co1 Li1 102.23(12) . .
C22 Co1 Li1 102.22(12) 4_655 .
Co1 N1 Li1 74.40(15) . .
C1 N1 Co1 112.93(14) . .
C1 N1 C8 113.06(18) . .
C1 N1 Li1 70.54(19) . .
C8 N1 Co1 131.95(15) . .
C8 N1 Li1 134.98(17) . .
N1 C1 C1 115.42(12) . 4_655
N1 C1 C2 135.0(2) . .
N1 C1 Li1 72.60(18) . .
C1 C1 C2 109.35(12) 4_655 .
C1 C1 Li1 71.37(7) 4_655 .
C2 C1 Li1 120.3(2) . .
C13 C12 H12 119.5 . .
C11 C12 H12 119.5 . .
C11 C12 C13 121.0(2) . .
C7 C2 C1 104.8(2) . .
C3 C2 C1 137.2(2) . .
C3 C2 C7 118.0(2) . .
C16 C14 H14 108.0 . .
C16 C14 C15 110.0(2) . .
C13 C14 H14 108.0 . .
C13 C14 C16 112.2(2) . .
C13 C14 C15 110.6(2) . .
C15 C14 H14 108.0 . .
C13 C8 N1 121.2(2) . .
C13 C8 C9 119.87(19) . .
C9 C8 N1 118.74(19) . .
C14 C16 H16A 109.5 . .
C14 C16 H16B 109.5 . .
C14 C16 H16C 109.5 . .
H16A C16 H16B 109.5 . .
H16A C16 H16C 109.5 . .
H16B C16 H16C 109.5 . .
C12 C13 C14 118.2(2) . .
C12 C13 C8 119.1(2) . .
C8 C13 C14 122.6(2) . .
C2 C7 C2 111.7(3) . 4_655
C6 C7 C2 124.15(14) . 4_655
C6 C7 C2 124.15(14) . .
C12 C11 H11 120.2 . .
C10 C11 C12 119.6(2) . .
C10 C11 H11 120.2 . .
C2 C3 H3 120.6 . .
C2 C3 C4 118.7(2) . .
C4 C3 H3 120.6 . .
C7 C6 C5 116.45(17) . .
C7 C6 C5 116.45(17) . 4_655
C5 C6 C5 127.1(3) 4_655 .
C11 C10 H10 119.3 . .
C11 C10 C9 121.4(2) . .
C9 C10 H10 119.3 . .
Co1 C21 H21 116.5 . .
C22 C21 Co1 69.97(14) . .
C22 C21 H21 116.5 . .
C22 C21 C20 115.4(9) . .
C22 C21 C20A 134.0(8) . .
C20 C21 Co1 113.9(4) . .
C20 C21 H21 116.5 . .
C20A C21 Co1 110.1(6) . .
Co1 C22 H22 116.8 . .
C21 C22 Co1 69.77(14) . .
C21 C22 H22 116.8 . .
C21 C22 C23 114.7(9) . .
C21 C22 C23A 133.4(8) . .
C23 C22 Co1 113.6(4) . .
C23 C22 H22 116.8 . .
C23A C22 Co1 110.8(5) . .
C19 C17 H17 107.9 . .
C19 C17 C18 109.7(2) . .
C9 C17 H17 107.9 . .
C9 C17 C19 112.1(2) . .
C9 C17 C18 111.3(2) . .
C18 C17 H17 107.9 . .
C17 C19 H19A 109.5 . .
C17 C19 H19B 109.5 . .
C17 C19 H19C 109.5 . .
H19A C19 H19B 109.5 . .
H19A C19 H19C 109.5 . .
H19B C19 H19C 109.5 . .
C8 C9 C17 121.99(19) . .
C10 C9 C8 118.7(2) . .
C10 C9 C17 119.3(2) . .
C3 C4 H4 118.6 . .
C5 C4 C3 122.8(2) . .
C5 C4 H4 118.6 . .
C6 C5 H5 120.1 . .
C4 C5 C6 119.8(3) . .
C4 C5 H5 120.1 . .
C14 C15 H15A 109.5 . .
C14 C15 H15B 109.5 . .
C14 C15 H15C 109.5 . .
H15A C15 H15B 109.5 . .
H15A C15 H15C 109.5 . .
H15B C15 H15C 109.5 . .
C17 C18 H18A 109.5 . .
C17 C18 H18B 109.5 . .
C17 C18 H18C 109.5 . .
H18A C18 H18B 109.5 . .
H18A C18 H18C 109.5 . .
H18B C18 H18C 109.5 . .
C22 C23 H23A 108.6 . .
C22 C23 H23B 108.6 . .
C23 C23 C22 114.7(4) 4_655 .
C23 C23 H23A 108.6 4_655 .
C23 C23 H23B 108.6 4_655 .
H23A C23 H23B 107.6 . .
C21 C20 H20A 108.6 . .
C21 C20 H20B 108.6 . .
C20 C20 C21 114.5(4) 4_655 .
C20 C20 H20A 108.6 4_655 .
C20 C20 H20B 108.6 4_655 .
H20A C20 H20B 107.6 . .
N1 Li1 Co1 48.15(13) 4_655 .
N1 Li1 Co1 48.15(13) . .
N1 Li1 N1 71.7(2) . 4_655
C1 Li1 Co1 72.66(18) 4_655 .
C1 Li1 Co1 72.66(18) . .
C1 Li1 N1 64.79(17) . 4_655
C1 Li1 N1 36.86(11) 4_655 4_655
C1 Li1 N1 64.79(17) 4_655 .
C1 Li1 N1 36.86(11) . .
C1 Li1 C1 37.26(15) 4_655 .
O1 Li1 Co1 142.1(3) . .
O1 Li1 N1 144.03(10) . .
O1 Li1 N1 144.03(10) . 4_655
O1 Li1 C1 141.9(3) . 4_655
O1 Li1 C1 141.9(3) . .
C22 C23A H23C 108.6 . .
C22 C23A H23D 108.6 . .
C23A C23A C22 114.5(4) 4_655 .
C23A C23A H23C 108.6 4_655 .
C23A C23A H23D 108.6 4_655 .
H23C C23A H23D 107.6 . .
C21 C20A H20C 108.5 . .
C21 C20A H20D 108.5 . .
C20A C20A C21 115.0(4) 4_655 .
C20A C20A H20C 108.5 4_655 .
C20A C20A H20D 108.5 4_655 .
H20C C20A H20D 107.5 . .
C27 O1 Li1 118.3(3) . .
C24 O1 Li1 131.8(3) . .
C24 O1 C27 109.4(3) . .
H25A C25 H25B 109.2 . .
C26 C25 H25A 111.4 . .
C26 C25 H25B 111.4 . .
C26 C25 C24 102.0(7) . .
C24 C25 H25A 111.4 . .
C24 C25 H25B 111.4 . .
O1 C27 H27A 110.7 . .
O1 C27 H27B 110.7 . .
O1 C27 C26 105.4(4) . .
H27A C27 H27B 108.8 . .
C26 C27 H27A 110.7 . .
C26 C27 H27B 110.7 . .
C25 C26 C27 101.7(7) . .
C25 C26 H26A 111.4 . .
C25 C26 H26B 111.4 . .
C27 C26 H26A 111.4 . .
C27 C26 H26B 111.4 . .
H26A C26 H26B 109.3 . .
O1 C24 C25 104.8(3) . .
O1 C24 H24A 110.8 . .
O1 C24 H24A 110.78(10) . 4_655
O1 C24 H24B 110.78(6) . 4_655
O1 C24 H24B 110.8 . .
C25 C24 H24A 122.6(6) . 4_655
C25 C24 H24A 110.8 . .
C25 C24 H24B 98.1(7) . 4_655
C25 C24 H24B 110.8 . .
H24A C24 H24A 96.8 . 4_655
H24A C24 H24B 108.9 . .
H24A C24 H24B 13.7 . 4_655
H24A C24 H24B 108.9 4_655 4_655
H24B C24 H24A 13.7 . 4_655
H24B C24 H24B 119.9 . 4_655

loop_
_geom_bond_atom_site_label_1
_geom_bond_atom_site_label_2
_geom_bond_distance
_geom_bond_site_symmetry_2
Co1 N1 1.9447(19) .
Co1 N1 1.9447(19) 4_655
Co1 C21 2.035(2) 4_655
Co1 C21 2.035(2) .
Co1 C22 2.037(2) .
Co1 C22 2.037(2) 4_655
Co1 Li1 2.515(6) .
N1 C1 1.383(3) .
N1 C8 1.434(3) .
N1 Li1 2.201(5) .
C1 C1 1.389(4) 4_655
C1 C2 1.472(3) .
C1 Li1 2.174(6) .
C12 H12 0.9500 .
C12 C13 1.396(3) .
C12 C11 1.385(4) .
C2 C7 1.429(3) .
C2 C3 1.380(3) .
C14 H14 1.0000 .
C14 C16 1.532(3) .
C14 C13 1.525(3) .
C14 C15 1.536(4) .
C8 C13 1.412(3) .
C8 C9 1.413(3) .
C16 H16A 0.9800 .
C16 H16B 0.9800 .
C16 H16C 0.9800 .
C7 C6 1.389(5) .
C11 H11 0.9500 .
C11 C10 1.384(4) .
C3 H3 0.9500 .
C3 C4 1.422(4) .
C6 C5 1.430(3) .
C6 C5 1.430(3) 4_655
C10 H10 0.9500 .
C10 C9 1.396(3) .
C21 H21 1.0000 .
C21 C22 1.401(4) .
C21 C20 1.517(10) .
C21 C20A 1.542(12) .
C22 H22 1.0000 .
C22 C23 1.546(11) .
C22 C23A 1.520(10) .
C17 H17 1.0000 .
C17 C19 1.528(4) .
C17 C9 1.525(3) .
C17 C18 1.534(4) .
C19 H19A 0.9800 .
C19 H19B 0.9800 .
C19 H19C 0.9800 .
C4 H4 0.9500 .
C4 C5 1.374(4) .
C5 H5 0.9500 .
C15 H15A 0.9800 .
C15 H15B 0.9800 .
C15 H15C 0.9800 .
C18 H18A 0.9800 .
C18 H18B 0.9800 .
C18 H18C 0.9800 .
C23 C23 1.42(2) 4_655
C23 H23A 0.9900 .
C23 H23B 0.9900 .
C20 C20 1.45(2) 4_655
C20 H20A 0.9900 .
C20 H20B 0.9900 .
Li1 O1 1.870(6) .
C23A C23A 1.45(2) 4_655
C23A H23C 0.9900 .
C23A H23D 0.9900 .
C20A C20A 1.40(2) 4_655
C20A H20C 0.9900 .
C20A H20D 0.9900 .
O1 C27 1.461(6) .
O1 C24 1.448(4) .
C25 H25A 0.9900 .
C25 H25B 0.9900 .
C25 C26 1.518(12) .
C25 C24 1.521(6) .
C27 H27A 0.9900 .
C27 H27B 0.9900 .
C27 C26 1.521(9) .
C26 H26A 0.9900 .
C26 H26B 0.9900 .
C24 H24A 0.9900 4_655
C24 H24A 0.9900 .
C24 H24B 0.9900 4_655
C24 H24B 0.9900 .

loop_
_exptl_oxdiff_crystal_face_indexfrac_h
_exptl_oxdiff_crystal_face_indexfrac_k
_exptl_oxdiff_crystal_face_indexfrac_l
_exptl_oxdiff_crystal_face_x
_exptl_oxdiff_crystal_face_y
_exptl_oxdiff_crystal_face_z
-10.9932 -0.0030 -1.0034 -0.8245 -0.1761 -0.4991
-6.9997 4.9976 -1.0028 -0.3625 -0.8249 -0.3507
-2.0058 4.9992 -4.0003 -0.2723 -0.8621 0.2507
0.0061 -6.9994 1.0008 -0.1867 1.0146 -0.0069
-1.0045 6.9990 -0.0014 0.2016 -0.9935 -0.1567
10.9932 0.0030 1.0034 0.8245 0.1761 0.4991
6.9905 -0.9975 -5.9958 -0.0604 0.0268 1.0516
-7.0004 -0.0016 -6.0006 -0.9666 -0.2942 0.2639
6.9995 0.0016 5.0009 0.8842 0.2603 -0.1555
-6.9914 0.9976 4.9961 -0.0220 -0.0608 -0.9431
